data_7107252
loop_
_publ_author_name
'SM Ibrahim Al-Rafia'
'Adam C. Malcolm'
'Robert McDonald'
'Michael J. Ferguson'
'Eric Rivard'

_publ_section_title
;
 Efficient generation of stable adducts of Si(II) dihydride
;
_journal_name_full Chem.Commun.
_journal_page_first 1308
_journal_paper_doi 10.1039/c2cc17101e
_journal_volume 48
_journal_year 2012
_chemical_formula_moiety 'C27 H41 B N2 Si'
_chemical_formula_sum 'C27 H41 B N2 Si'
_chemical_formula_weight 432.52
_chemical_name_common 2
_chemical_name_systematic
;
?
;
_space_group_IT_number 14
_symmetry_cell_setting monoclinic
_symmetry_space_group_name_Hall '-P 2yn'
_symmetry_space_group_name_H-M 'P 1 21/n 1'
_atom_sites_solution_hydrogens geom
_atom_sites_solution_primary direct
_atom_sites_solution_secondary difmap
_audit_creation_method SHELXL-97
_cell_angle_alpha 90.00
_cell_angle_beta 97.2660(10)
_cell_angle_gamma 90.00
_cell_formula_units_Z 4
_cell_length_a 11.2366(7)
_cell_length_b 13.7989(8)
_cell_length_c 17.9086(11)
_cell_measurement_reflns_used 6903
_cell_measurement_temperature 173(2)
_cell_measurement_theta_max 22.41
_cell_measurement_theta_min 2.28
_cell_volume 2754.5(3)
_computing_cell_refinement 'Bruker SAINT'
_computing_data_collection 'Bruker APEX2'
_computing_data_reduction 'Bruker SAINT'
_computing_molecular_graphics 'Bruker SHELXTL'
_computing_publication_material 'Bruker SHELXTL'
_computing_structure_refinement 'SHELXL-97 (Sheldrick, 2008)'
_computing_structure_solution 'SHELXD (Schneider & Sheldrick, 2002)'
_diffrn_ambient_temperature 173(2)
_diffrn_measured_fraction_theta_full 1.000
_diffrn_measured_fraction_theta_max 1.000
_diffrn_measurement_device_type 'Bruker APEX-II CCD'
_diffrn_measurement_method '\w scans'
_diffrn_radiation_monochromator graphite
_diffrn_radiation_source 'fine-focus sealed tube'
_diffrn_radiation_type MoK\a
_diffrn_radiation_wavelength 0.71073
_diffrn_reflns_av_R_equivalents 0.0404
_diffrn_reflns_av_sigmaI/netI 0.0304
_diffrn_reflns_limit_h_max 14
_diffrn_reflns_limit_h_min -14
_diffrn_reflns_limit_k_max 17
_diffrn_reflns_limit_k_min -17
_diffrn_reflns_limit_l_max 22
_diffrn_reflns_limit_l_min -22
_diffrn_reflns_number 21777
_diffrn_reflns_theta_full 26.40
_diffrn_reflns_theta_max 26.40
_diffrn_reflns_theta_min 1.87
_exptl_absorpt_coefficient_mu 0.100
_exptl_absorpt_correction_T_max 0.9918
_exptl_absorpt_correction_T_min 0.9584
_exptl_absorpt_correction_type numerical
_exptl_absorpt_process_details 'SADABS (Sheldrick, 2008)'
_exptl_crystal_colour colourless
_exptl_crystal_density_diffrn 1.043
_exptl_crystal_density_method 'not measured'
_exptl_crystal_description fragment
_exptl_crystal_F_000 944
_exptl_crystal_size_max 0.43
_exptl_crystal_size_mid 0.14
_exptl_crystal_size_min 0.08
_refine_diff_density_max 0.296
_refine_diff_density_min -0.258
_refine_diff_density_rms 0.035
_refine_ls_extinction_method none
_refine_ls_goodness_of_fit_ref 1.026
_refine_ls_hydrogen_treatment mixed
_refine_ls_matrix_type full
_refine_ls_number_parameters 300
_refine_ls_number_reflns 5649
_refine_ls_number_restraints 0
_refine_ls_restrained_S_all 1.026
_refine_ls_R_factor_all 0.0639
_refine_ls_R_factor_gt 0.0418
_refine_ls_shift/su_max 0.001
_refine_ls_shift/su_mean 0.000
_refine_ls_structure_factor_coef Fsqd
_refine_ls_weighting_details 'calc w=1/[\s^2^(Fo^2^)+(0.0483P)^2^+0.8772P] where P=(Fo^2^+2Fc^2^)/3'
_refine_ls_weighting_scheme calc
_refine_ls_wR_factor_gt 0.1028
_refine_ls_wR_factor_ref 0.1161
_reflns_number_gt 4146
_reflns_number_total 5649
_reflns_threshold_expression I>2\s(I)
_cod_data_source_file c2cc17101e.txt
_cod_data_source_block riv1174
_cod_original_sg_symbol_H-M P2(1)/n
_cod_database_code 7107252

loop_
_symmetry_equiv_pos_as_xyz
'x, y, z'
'-x+1/2, y+1/2, -z+1/2'
'-x, -y, -z'
'x-1/2, -y-1/2, z-1/2'

loop_
_atom_site_label
_atom_site_type_symbol
_atom_site_fract_x
_atom_site_fract_y
_atom_site_fract_z
_atom_site_U_iso_or_equiv
_atom_site_adp_type
_atom_site_occupancy
_atom_site_symmetry_multiplicity
_atom_site_calc_flag
_atom_site_refinement_flags
Si Si 0.52361(4) 0.62660(3) 0.19025(3) 0.03517(13) Uani 1 1 d .
H1A H 0.5639(16) 0.5737(13) 0.1310(10) 0.048(5) Uiso 1 1 d .
H1B H 0.6325(17) 0.6391(13) 0.2409(10) 0.054(5) Uiso 1 1 d .
N1 N 0.48435(11) 0.50109(8) 0.31838(7) 0.0273(3) Uani 1 1 d .
N2 N 0.35711(11) 0.47066(9) 0.22124(7) 0.0290(3) Uani 1 1 d .
C1 C 0.45516(13) 0.52477(10) 0.24502(8) 0.0273(3) Uani 1 1 d .
C2 C 0.40384(14) 0.43388(11) 0.34014(9) 0.0319(4) Uani 1 1 d .
H2 H 0.4044 0.4068 0.3889 0.038 Uiso 1 1 calc R
C3 C 0.32489(15) 0.41421(11) 0.27930(9) 0.0332(4) Uani 1 1 d .
H3 H 0.2596 0.3701 0.2766 0.040 Uiso 1 1 calc R
C11 C 0.59190(14) 0.53059(11) 0.36650(9) 0.0318(4) Uani 1 1 d .
C12 C 0.69148(15) 0.46916(13) 0.36955(10) 0.0417(4) Uani 1 1 d .
C13 C 0.79244(18) 0.49679(16) 0.41765(13) 0.0594(6) Uani 1 1 d .
H13 H 0.8627 0.4579 0.4210 0.071 Uiso 1 1 calc R
C14 C 0.79267(19) 0.57958(18) 0.46063(13) 0.0649(6) Uani 1 1 d .
H14 H 0.8622 0.5959 0.4941 0.078 Uiso 1 1 calc R
C15 C 0.69344(19) 0.63898(15) 0.45566(11) 0.0538(5) Uani 1 1 d .
H15 H 0.6958 0.6962 0.4853 0.065 Uiso 1 1 calc R
C16 C 0.58939(16) 0.61621(12) 0.40755(9) 0.0375(4) Uani 1 1 d .
C17 C 0.69252(17) 0.37857(14) 0.32096(11) 0.0483(5) Uani 1 1 d .
H17 H 0.6077 0.3650 0.2994 0.058 Uiso 1 1 calc R
C18 C 0.7638(2) 0.39547(18) 0.25541(12) 0.0662(6) Uani 1 1 d .
H18A H 0.7336 0.4536 0.2277 0.079 Uiso 1 1 calc R
H18B H 0.7550 0.3393 0.2217 0.079 Uiso 1 1 calc R
H18C H 0.8487 0.4044 0.2746 0.079 Uiso 1 1 calc R
C19 C 0.7392(2) 0.28930(15) 0.36560(13) 0.0644(6) Uani 1 1 d .
H19A H 0.6932 0.2798 0.4080 0.077 Uiso 1 1 calc R
H19B H 0.8241 0.2985 0.3847 0.077 Uiso 1 1 calc R
H19C H 0.7303 0.2322 0.3328 0.077 Uiso 1 1 calc R
C20 C 0.47949(18) 0.68049(12) 0.40119(10) 0.0430(4) Uani 1 1 d .
H20 H 0.4255 0.6604 0.3551 0.052 Uiso 1 1 calc R
C21 C 0.4118(2) 0.66539(19) 0.46826(13) 0.0728(7) Uani 1 1 d .
H21A H 0.3413 0.7079 0.4637 0.087 Uiso 1 1 calc R
H21B H 0.4643 0.6809 0.5147 0.087 Uiso 1 1 calc R
H21C H 0.3859 0.5977 0.4698 0.087 Uiso 1 1 calc R
C22 C 0.5095(3) 0.78720(14) 0.39263(14) 0.0761(7) Uani 1 1 d .
H22A H 0.4352 0.8251 0.3854 0.091 Uiso 1 1 calc R
H22B H 0.5529 0.7956 0.3489 0.091 Uiso 1 1 calc R
H22C H 0.5598 0.8096 0.4381 0.091 Uiso 1 1 calc R
C31 C 0.30105(15) 0.46728(11) 0.14365(9) 0.0325(4) Uani 1 1 d .
C32 C 0.19762(15) 0.52255(11) 0.12345(9) 0.0360(4) Uani 1 1 d .
C33 C 0.14916(17) 0.51942(13) 0.04787(10) 0.0450(4) Uani 1 1 d .
H33 H 0.0793 0.5562 0.0315 0.054 Uiso 1 1 calc R
C34 C 0.20049(18) 0.46414(14) -0.00342(10) 0.0496(5) Uani 1 1 d .
H34 H 0.1661 0.4639 -0.0547 0.059 Uiso 1 1 calc R
C35 C 0.30099(18) 0.40916(14) 0.01845(10) 0.0466(5) Uani 1 1 d .
H35 H 0.3342 0.3707 -0.0177 0.056 Uiso 1 1 calc R
C36 C 0.35490(16) 0.40920(12) 0.09335(9) 0.0378(4) Uani 1 1 d .
C37 C 0.13836(16) 0.58068(12) 0.18078(10) 0.0408(4) Uani 1 1 d .
H37 H 0.2019 0.5996 0.2224 0.049 Uiso 1 1 calc R
C38 C 0.07864(18) 0.67346(13) 0.14755(13) 0.0545(5) Uani 1 1 d .
H38A H 0.1390 0.7147 0.1283 0.065 Uiso 1 1 calc R
H38B H 0.0426 0.7084 0.1867 0.065 Uiso 1 1 calc R
H38C H 0.0161 0.6568 0.1063 0.065 Uiso 1 1 calc R
C39 C 0.04486(18) 0.51969(14) 0.21470(11) 0.0503(5) Uani 1 1 d .
H39A H 0.0117 0.5573 0.2536 0.060 Uiso 1 1 calc R
H39B H 0.0828 0.4608 0.2371 0.060 Uiso 1 1 calc R
H39C H -0.0198 0.5019 0.1751 0.060 Uiso 1 1 calc R
C40 C 0.46390(18) 0.34605(14) 0.11688(10) 0.0474(5) Uani 1 1 d .
H40 H 0.5035 0.3709 0.1663 0.057 Uiso 1 1 calc R
C41 C 0.5563(2) 0.34936(18) 0.06156(14) 0.0703(7) Uani 1 1 d .
H41A H 0.6238 0.3068 0.0794 0.084 Uiso 1 1 calc R
H41B H 0.5854 0.4159 0.0578 0.084 Uiso 1 1 calc R
H41C H 0.5193 0.3274 0.0120 0.084 Uiso 1 1 calc R
C42 C 0.4258(2) 0.24169(16) 0.12866(15) 0.0742(7) Uani 1 1 d .
H42A H 0.3676 0.2403 0.1650 0.089 Uiso 1 1 calc R
H42B H 0.4963 0.2031 0.1479 0.089 Uiso 1 1 calc R
H42C H 0.3891 0.2146 0.0806 0.089 Uiso 1 1 calc R
B B 0.4120(2) 0.73832(15) 0.16952(16) 0.0469(5) Uani 1 1 d .
H2A H 0.344(2) 0.7206(16) 0.1201(13) 0.078(7) Uiso 1 1 d .
H2B H 0.458(2) 0.7961(18) 0.1522(13) 0.088(8) Uiso 1 1 d .
H2C H 0.373(2) 0.7484(17) 0.2175(14) 0.083(8) Uiso 1 1 d .

loop_
_atom_site_aniso_label
_atom_site_aniso_U_11
_atom_site_aniso_U_22
_atom_site_aniso_U_33
_atom_site_aniso_U_23
_atom_site_aniso_U_13
_atom_site_aniso_U_12
Si 0.0393(3) 0.0308(2) 0.0370(3) 0.00723(19) 0.0110(2) -0.00185(19)
N1 0.0300(7) 0.0241(6) 0.0285(7) 0.0015(5) 0.0062(5) 0.0012(5)
N2 0.0329(7) 0.0244(6) 0.0299(7) 0.0020(5) 0.0045(6) -0.0002(5)
C1 0.0300(8) 0.0238(7) 0.0291(8) -0.0006(6) 0.0070(6) 0.0027(6)
C2 0.0363(9) 0.0274(8) 0.0332(8) 0.0076(6) 0.0087(7) -0.0010(7)
C3 0.0363(9) 0.0260(8) 0.0380(9) 0.0064(6) 0.0073(7) -0.0028(7)
C11 0.0307(8) 0.0338(8) 0.0307(8) 0.0054(7) 0.0038(7) -0.0033(7)
C12 0.0331(9) 0.0430(10) 0.0494(10) 0.0085(8) 0.0071(8) -0.0001(8)
C13 0.0332(10) 0.0653(14) 0.0769(15) 0.0105(11) -0.0036(10) -0.0003(9)
C14 0.0446(12) 0.0745(16) 0.0702(15) 0.0069(12) -0.0139(11) -0.0180(11)
C15 0.0623(13) 0.0481(11) 0.0482(11) -0.0026(9) -0.0040(10) -0.0160(10)
C16 0.0465(10) 0.0347(9) 0.0310(8) 0.0028(7) 0.0039(7) -0.0070(7)
C17 0.0367(10) 0.0461(11) 0.0640(13) 0.0037(9) 0.0141(9) 0.0115(8)
C18 0.0696(15) 0.0716(15) 0.0606(13) 0.0154(11) 0.0210(11) 0.0176(12)
C19 0.0732(15) 0.0524(12) 0.0745(15) 0.0118(11) 0.0364(12) 0.0228(11)
C20 0.0614(12) 0.0341(9) 0.0331(9) -0.0023(7) 0.0047(8) 0.0066(8)
C21 0.0711(16) 0.0911(18) 0.0593(14) 0.0158(12) 0.0209(12) 0.0298(14)
C22 0.113(2) 0.0350(11) 0.0808(17) -0.0044(11) 0.0143(15) 0.0070(12)
C31 0.0393(9) 0.0270(8) 0.0305(8) 0.0019(6) 0.0012(7) -0.0062(7)
C32 0.0399(9) 0.0246(8) 0.0417(9) 0.0045(7) -0.0013(7) -0.0072(7)
C33 0.0485(11) 0.0378(9) 0.0449(10) 0.0086(8) -0.0090(8) -0.0076(8)
C34 0.0603(13) 0.0539(12) 0.0317(9) 0.0059(8) -0.0053(9) -0.0169(10)
C35 0.0586(12) 0.0482(11) 0.0336(9) -0.0034(8) 0.0085(9) -0.0131(9)
C36 0.0456(10) 0.0343(9) 0.0338(9) -0.0006(7) 0.0064(8) -0.0058(8)
C37 0.0402(10) 0.0288(8) 0.0505(11) -0.0015(7) -0.0050(8) 0.0010(7)
C38 0.0486(11) 0.0319(9) 0.0802(15) 0.0036(9) -0.0036(10) 0.0035(8)
C39 0.0529(12) 0.0405(10) 0.0582(12) -0.0006(9) 0.0101(9) 0.0035(9)
C40 0.0551(12) 0.0473(11) 0.0408(10) -0.0076(8) 0.0095(9) 0.0069(9)
C41 0.0739(16) 0.0656(14) 0.0773(16) -0.0027(12) 0.0327(13) 0.0176(12)
C42 0.0869(18) 0.0529(13) 0.0837(17) 0.0178(12) 0.0141(14) 0.0158(12)
B 0.0407(12) 0.0272(10) 0.0732(16) 0.0117(10) 0.0087(12) 0.0003(9)

loop_
_atom_type_symbol
_atom_type_description
_atom_type_scat_dispersion_real
_atom_type_scat_dispersion_imag
_atom_type_scat_source
C C 0.0033 0.0016 'International Tables Vol C Tables 4.2.6.8 and 6.1.1.4'
H H 0.0000 0.0000 'International Tables Vol C Tables 4.2.6.8 and 6.1.1.4'
B B 0.0013 0.0007 'International Tables Vol C Tables 4.2.6.8 and 6.1.1.4'
N N 0.0061 0.0033 'International Tables Vol C Tables 4.2.6.8 and 6.1.1.4'
Si Si 0.0817 0.0704 'International Tables Vol C Tables 4.2.6.8 and 6.1.1.4'

loop_
_geom_angle_atom_site_label_1
_geom_angle_atom_site_label_2
_geom_angle_atom_site_label_3
_geom_angle
C1 Si B 112.11(8)
C1 Si H1A 101.1(7)
B Si H1A 121.0(7)
C1 Si H1B 97.4(7)
B Si H1B 119.3(7)
H1A Si H1B 102.0(10)
C1 N1 C2 110.36(13)
C1 N1 C11 126.18(12)
C2 N1 C11 123.04(12)
C1 N2 C3 110.73(13)
C1 N2 C31 123.76(12)
C3 N2 C31 125.32(13)
N1 C1 N2 105.06(12)
N1 C1 Si 127.33(11)
N2 C1 Si 127.07(11)
C3 C2 N1 107.16(13)
C2 C3 N2 106.69(14)
C16 C11 C12 124.22(16)
C16 C11 N1 118.70(14)
C12 C11 N1 117.07(14)
C13 C12 C11 116.40(18)
C13 C12 C17 120.98(17)
C11 C12 C17 122.58(16)
C14 C13 C12 121.2(2)
C13 C14 C15 120.88(19)
C14 C15 C16 120.88(19)
C11 C16 C15 116.40(17)
C11 C16 C20 121.87(15)
C15 C16 C20 121.72(16)
C18 C17 C12 110.97(17)
C18 C17 C19 110.42(16)
C12 C17 C19 112.97(17)
C16 C20 C21 110.29(15)
C16 C20 C22 112.66(18)
C21 C20 C22 110.66(18)
C32 C31 C36 123.96(15)
C32 C31 N2 118.41(14)
C36 C31 N2 117.63(14)
C33 C32 C31 116.35(16)
C33 C32 C37 121.40(16)
C31 C32 C37 122.23(15)
C34 C33 C32 121.34(18)
C35 C34 C33 120.93(17)
C34 C35 C36 120.84(18)
C31 C36 C35 116.55(16)
C31 C36 C40 123.31(15)
C35 C36 C40 120.11(16)
C32 C37 C39 111.04(14)
C32 C37 C38 112.74(15)
C39 C37 C38 108.97(15)
C36 C40 C41 113.23(16)
C36 C40 C42 110.47(17)
C41 C40 C42 110.15(18)
Si B H2A 109.2(12)
Si B H2B 109.5(14)
H2A B H2B 104.5(17)
Si B H2C 106.0(13)
H2A B H2C 111.6(17)
H2B B H2C 115.9(19)

loop_
_geom_bond_atom_site_label_1
_geom_bond_atom_site_label_2
_geom_bond_distance
Si C1 1.9284(15)
Si B 1.992(2)
Si H1A 1.409(18)
Si H1B 1.439(18)
N1 C1 1.3534(19)
N1 C2 1.3855(19)
N1 C11 1.4510(19)
N2 C1 1.3543(19)
N2 C3 1.3836(19)
N2 C31 1.4520(19)
C2 C3 1.343(2)
C11 C16 1.394(2)
C11 C12 1.399(2)
C12 C13 1.388(3)
C12 C17 1.524(3)
C13 C14 1.377(3)
C14 C15 1.378(3)
C15 C16 1.398(3)
C16 C20 1.513(2)
C17 C18 1.520(3)
C17 C19 1.525(3)
C20 C21 1.515(3)
C20 C22 1.523(3)
C31 C32 1.399(2)
C31 C36 1.399(2)
C32 C33 1.394(2)
C32 C37 1.521(2)
C33 C34 1.376(3)
C34 C35 1.376(3)
C35 C36 1.400(2)
C36 C40 1.519(3)
C37 C39 1.530(2)
C37 C38 1.531(2)
C40 C41 1.524(3)
C40 C42 1.525(3)
B H2A 1.12(2)
B H2B 1.02(3)
B H2C 1.02(2)

loop_
_geom_torsion_atom_site_label_1
_geom_torsion_atom_site_label_2
_geom_torsion_atom_site_label_3
_geom_torsion_atom_site_label_4
_geom_torsion
C2 N1 C1 N2 -0.90(16)
C11 N1 C1 N2 171.75(13)
C2 N1 C1 Si 171.06(11)
C11 N1 C1 Si -16.3(2)
C3 N2 C1 N1 0.40(16)
C31 N2 C1 N1 -174.79(13)
C3 N2 C1 Si -171.59(11)
C31 N2 C1 Si 13.2(2)
B Si C1 N1 -106.49(15)
B Si C1 N2 63.77(16)
C1 N1 C2 C3 1.08(17)
C11 N1 C2 C3 -171.84(13)
N1 C2 C3 N2 -0.78(17)
C1 N2 C3 C2 0.25(17)
C31 N2 C3 C2 175.34(14)
C1 N1 C11 C16 90.43(19)
C2 N1 C11 C16 -97.81(17)
C1 N1 C11 C12 -90.79(18)
C2 N1 C11 C12 80.97(19)
C16 C11 C12 C13 0.7(3)
N1 C11 C12 C13 -178.03(15)
C16 C11 C12 C17 -177.05(16)
N1 C11 C12 C17 4.2(2)
C11 C12 C13 C14 1.0(3)
C17 C12 C13 C14 178.77(19)
C12 C13 C14 C15 -1.7(3)
C13 C14 C15 C16 0.8(3)
C12 C11 C16 C15 -1.6(2)
N1 C11 C16 C15 177.11(14)
C12 C11 C16 C20 179.19(15)
N1 C11 C16 C20 -2.1(2)
C14 C15 C16 C11 0.8(3)
C14 C15 C16 C20 -179.94(18)
C13 C12 C17 C18 -74.3(2)
C11 C12 C17 C18 103.3(2)
C13 C12 C17 C19 50.3(2)
C11 C12 C17 C19 -132.08(18)
C11 C16 C20 C21 101.9(2)
C15 C16 C20 C21 -77.3(2)
C11 C16 C20 C22 -133.93(18)
C15 C16 C20 C22 46.9(2)
C1 N2 C31 C32 -100.44(18)
C3 N2 C31 C32 85.08(18)
C1 N2 C31 C36 79.01(18)
C3 N2 C31 C36 -95.47(19)
C36 C31 C32 C33 -1.4(2)
N2 C31 C32 C33 178.03(14)
C36 C31 C32 C37 176.80(15)
N2 C31 C32 C37 -3.8(2)
C31 C32 C33 C34 0.5(2)
C37 C32 C33 C34 -177.71(16)
C32 C33 C34 C35 0.7(3)
C33 C34 C35 C36 -1.0(3)
C32 C31 C36 C35 1.1(2)
N2 C31 C36 C35 -178.37(14)
C32 C31 C36 C40 -177.11(16)
N2 C31 C36 C40 3.5(2)
C34 C35 C36 C31 0.2(3)
C34 C35 C36 C40 178.42(16)
C33 C32 C37 C39 88.41(19)
C31 C32 C37 C39 -89.69(19)
C33 C32 C37 C38 -34.2(2)
C31 C32 C37 C38 147.70(16)
C31 C36 C40 C41 -137.98(18)
C35 C36 C40 C41 43.9(2)
C31 C36 C40 C42 97.9(2)
C35 C36 C40 C42 -80.2(2)
